data_7230454
loop_
_publ_author_name
'Du, Xue-Dong'
'Zheng, Weiwei'
'Yi, Xiao-Hong'
'Zhao, Jiong-Peng'
'Wang, Peng'
'Wang, Chong-Chen'

_publ_section_title
;
 General strategy for lanthanide coordination polymers constructed from
 1,1&#x2032;-ferrocenedicarboxylic acid under hydrothermal conditions
;
_journal_issue 18
_journal_name_full CrystEngComm
_journal_page_first 2608
_journal_paper_doi 10.1039/C8CE00233A
_journal_volume 20
_journal_year 2018
_chemical_formula_moiety 'C60 H40 Fe3 N4 O12 Tb2, 2(C H4 O)'
_chemical_formula_sum 'C62 H48 Fe3 N4 O14 Tb2'
_chemical_formula_weight 1558.43
_space_group_crystal_system monoclinic
_space_group_IT_number 14
_space_group_name_Hall '-P 2yn'
_space_group_name_H-M_alt 'P 1 21/n 1'
_symmetry_space_group_name_Hall '-P 2yn'
_symmetry_space_group_name_H-M 'P 1 21/n 1'
_atom_sites_solution_hydrogens geom
_audit_creation_date 2018-04-05
_audit_creation_method
;
Olex2 1.2-beta
(compiled 2016.11.30 svn.r3356 for OlexSys, GUI svn.r5269)
;
_audit_update_record
;
2018-04-07 deposited with the CCDC.
2018-04-10 downloaded from the CCDC.
;
_cell_angle_alpha 90
_cell_angle_beta 107.965(2)
_cell_angle_gamma 90
_cell_formula_units_Z 2
_cell_length_a 10.6759(8)
_cell_length_b 17.6542(14)
_cell_length_c 15.2541(13)
_cell_measurement_reflns_used 5322
_cell_measurement_temperature 298(2)
_cell_measurement_theta_max 27.228
_cell_measurement_theta_min 2.308
_cell_volume 2734.8(4)
_computing_cell_refinement 'Bruker SMART'
_computing_data_collection 'Bruker SMART'
_computing_data_reduction 'Bruker SAINT'
_computing_molecular_graphics 'Olex2 (Dolomanov et al., 2009)'
_computing_publication_material 'Olex2 (Dolomanov et al., 2009)'
_computing_structure_refinement 'ShelXL (Sheldrick, 2015)'
_computing_structure_solution 'SHELXS-97 (Sheldrick, 1990)'
_diffrn_ambient_temperature 298.15
_diffrn_measured_fraction_theta_full 0.994
_diffrn_measured_fraction_theta_max 0.994
_diffrn_measurement_device_type 'CCD area detector'
_diffrn_measurement_method 'phi and omega scans'
_diffrn_radiation_type MoK\a
_diffrn_radiation_wavelength 0.71073
_diffrn_reflns_av_R_equivalents 0.0362
_diffrn_reflns_av_unetI/netI 0.0403
_diffrn_reflns_Laue_measured_fraction_full 0.994
_diffrn_reflns_Laue_measured_fraction_max 0.994
_diffrn_reflns_limit_h_max 12
_diffrn_reflns_limit_h_min -12
_diffrn_reflns_limit_k_max 19
_diffrn_reflns_limit_k_min -21
_diffrn_reflns_limit_l_max 17
_diffrn_reflns_limit_l_min -18
_diffrn_reflns_number 13527
_diffrn_reflns_point_group_measured_fraction_full 0.994
_diffrn_reflns_point_group_measured_fraction_max 0.994
_diffrn_reflns_theta_full 25.020
_diffrn_reflns_theta_max 25.020
_diffrn_reflns_theta_min 2.307
_exptl_absorpt_coefficient_mu 3.404
_exptl_absorpt_correction_T_max 0.5953
_exptl_absorpt_correction_T_min 0.4184
_exptl_absorpt_correction_type multi-scan
_exptl_absorpt_process_details sadabs
_exptl_crystal_colour red
_exptl_crystal_colour_primary red
_exptl_crystal_density_diffrn 1.892
_exptl_crystal_density_method 'not measured'
_exptl_crystal_description acicular
_exptl_crystal_F_000 1536
_exptl_crystal_size_max 0.31
_exptl_crystal_size_mid 0.21
_exptl_crystal_size_min 0.17
_refine_diff_density_max 1.520
_refine_diff_density_min -0.810
_refine_diff_density_rms 0.111
_refine_ls_extinction_method none
_refine_ls_goodness_of_fit_ref 1.094
_refine_ls_hydrogen_treatment constr
_refine_ls_matrix_type full
_refine_ls_number_parameters 407
_refine_ls_number_reflns 4795
_refine_ls_number_restraints 33
_refine_ls_restrained_S_all 1.097
_refine_ls_R_factor_all 0.0520
_refine_ls_R_factor_gt 0.0315
_refine_ls_shift/su_max 0.001
_refine_ls_shift/su_mean 0.000
_refine_ls_structure_factor_coef Fsqd
_refine_ls_weighting_details 'w=1/[\s^2^(Fo^2^)+(0.0305P)^2^+2.3994P] where P=(Fo^2^+2Fc^2^)/3'
_refine_ls_weighting_scheme calc
_refine_ls_wR_factor_gt 0.0657
_refine_ls_wR_factor_ref 0.0753
_reflns_Friedel_coverage 0.000
_reflns_number_gt 3743
_reflns_number_total 4795
_reflns_threshold_expression 'I > 2\s(I)'
_cod_data_source_file c8ce00233a2.cif
_cod_data_source_block 160317d
_cod_depositor_comments 'Adding full bibliography for 7230440--7230465.cif.'
_cod_database_code 7230454
_shelx_space_group_comment
;
The symmetry employed for this shelxl refinement is uniquely defined
by the following loop, which should always be used as a source of
symmetry information in preference to the above space-group names.
They are only intended as comments.
;
_shelx_estimated_absorpt_t_max 0.595
_shelx_estimated_absorpt_t_min 0.418
_olex2_refinement_description
;
1. Fixed Uiso
 At 1.2 times of:
  All C(H) groups
 At 1.5 times of:
  All C(H,H,H) groups, All O(H) groups
2. Restrained distances
 O8-C32 = O7-C31
 1.42 with sigma of 0.01
 H7-O6
 3.2 with sigma of 0.02
3. Uiso/Uaniso restraints and constraints
O7 \\sim C31 \\sim O8: within 2A with sigma of 0.01 and sigma for terminal
atoms of 0.02
O7 \\sim C31 \\sim O8 \\sim C32: within 2A with sigma of 0.01 and sigma for
terminal atoms of 0.01
4. Others
 Fixed Sof: O7(0.5) H7(0.5) O8(0.5) H8(0.5) C31(0.5) H31A(0.5) H31B(0.5)
 H31C(0.5) C32(0.5) H32A(0.5) H32B(0.5) H32C(0.5)
5.a Aromatic/amide H refined with riding coordinates:
 C3(H3), C4(H4), C5(H5), C6(H6), C9(H9), C10(H10), C11(H11), C12(H12),
 C15(H15), C16(H16), C17(H17), C18(H18), C19(H19), C20(H20), C21(H21), C26(H26),
  C27(H27), C28(H28), C29(H29), C30(H30)
5.b Idealised Me refined as rotating group:
 C31(H31A,H31B,H31C), C32(H32A,H32B,H32C)
5.c Idealised tetrahedral OH refined as rotating group:
 O7(H7), O8(H8)
;
_shelx_shelxl_version_number 2014/7
_olex2_submission_special_instructions 'No special instructions were received'

loop_
_space_group_symop_operation_xyz
'x, y, z'
'-x+1/2, y+1/2, -z+1/2'
'-x, -y, -z'
'x-1/2, -y-1/2, z-1/2'

loop_
_atom_site_label
_atom_site_type_symbol
_atom_site_fract_x
_atom_site_fract_y
_atom_site_fract_z
_atom_site_U_iso_or_equiv
_atom_site_adp_type
_atom_site_occupancy
_atom_site_site_symmetry_order
_atom_site_calc_flag
_atom_site_refinement_flags_posn
_atom_site_refinement_flags_adp
_atom_site_refinement_flags_occupancy
_atom_site_disorder_assembly
_atom_site_disorder_group
Tb1 Tb 1.54299(2) 0.51313(2) 0.36994(2) 0.02867(9) Uani 1 1 d . . . . .
Fe1 Fe 1.55729(7) 0.76101(4) 0.56753(5) 0.03698(19) Uani 1 1 d . . . . .
Fe2 Fe 1.5000 0.5000 0.0000 0.0520(3) Uani 1 2 d S T P . .
O1 O 1.4047(3) 0.61130(18) 0.3927(2) 0.0364(8) Uani 1 1 d . . . . .
O2 O 1.3726(3) 0.58081(19) 0.5250(2) 0.0405(9) Uani 1 1 d . . . . .
O3 O 1.6717(3) 0.58360(18) 0.4948(2) 0.0356(8) Uani 1 1 d . . . . .
O4 O 1.6366(3) 0.56082(19) 0.6290(2) 0.0407(9) Uani 1 1 d . . . . .
O5 O 1.5522(4) 0.4280(2) 0.2463(2) 0.0452(9) Uani 1 1 d . . . . .
O6 O 1.4055(4) 0.52006(19) 0.2112(2) 0.0403(9) Uani 1 1 d D . . . .
N1 N 1.6307(4) 0.6293(2) 0.3042(3) 0.0316(9) Uani 1 1 d . . . . .
N2 N 1.7853(4) 0.5068(2) 0.3661(3) 0.0320(9) Uani 1 1 d . . . . .
C1 C 1.3869(4) 0.6285(3) 0.4682(3) 0.0286(11) Uani 1 1 d . . . . .
C2 C 1.3865(5) 0.7093(3) 0.4936(3) 0.0322(11) Uani 1 1 d . . . . .
C3 C 1.3771(5) 0.7368(3) 0.5791(4) 0.0422(13) Uani 1 1 d . . . . .
H3 H 1.3613 0.7076 0.6254 0.051 Uiso 1 1 calc R . . . .
C4 C 1.3956(6) 0.8151(3) 0.5816(4) 0.0583(17) Uani 1 1 d . . . . .
H4 H 1.3937 0.8469 0.6298 0.070 Uiso 1 1 calc R . . . .
C5 C 1.4176(6) 0.8380(3) 0.4997(4) 0.0597(18) Uani 1 1 d . . . . .
H5 H 1.4333 0.8874 0.4847 0.072 Uiso 1 1 calc R . . . .
C6 C 1.4120(6) 0.7727(3) 0.4425(4) 0.0461(14) Uani 1 1 d . . . . .
H6 H 1.4226 0.7716 0.3842 0.055 Uiso 1 1 calc R . . . .
C7 C 1.6681(4) 0.6030(3) 0.5733(3) 0.0280(11) Uani 1 1 d . . . . .
C8 C 1.7039(5) 0.6825(3) 0.6015(3) 0.0309(11) Uani 1 1 d . . . . .
C9 C 1.7329(5) 0.7399(3) 0.5453(4) 0.0421(13) Uani 1 1 d . . . . .
H9 H 1.7455 0.7330 0.4881 0.051 Uiso 1 1 calc R . . . .
C10 C 1.7390(6) 0.8095(3) 0.5926(5) 0.0570(17) Uani 1 1 d . . . . .
H10 H 1.7572 0.8564 0.5716 0.068 Uiso 1 1 calc R . . . .
C11 C 1.7135(6) 0.7967(3) 0.6753(4) 0.0572(17) Uani 1 1 d . . . . .
H11 H 1.7112 0.8332 0.7188 0.069 Uiso 1 1 calc R . . . .
C12 C 1.6916(5) 0.7180(3) 0.6816(4) 0.0427(13) Uani 1 1 d . . . . .
H12 H 1.6724 0.6938 0.7300 0.051 Uiso 1 1 calc R . . . .
C13 C 1.4637(6) 0.4643(3) 0.1874(3) 0.0396(13) Uani 1 1 d . . . . .
C14 C 1.4269(6) 0.4431(3) 0.0892(4) 0.0481(15) Uani 1 1 d . . . . .
C15 C 1.4989(7) 0.3922(3) 0.0494(4) 0.065(2) Uani 1 1 d . . . . .
H15 H 1.5719 0.3639 0.0818 0.078 Uiso 1 1 calc R . . . .
C16 C 1.4406(10) 0.3925(4) -0.0468(5) 0.084(3) Uani 1 1 d . . . . .
H16 H 1.4679 0.3645 -0.0892 0.101 Uiso 1 1 calc R . . . .
C17 C 1.3344(9) 0.4424(5) -0.0668(4) 0.081(3) Uani 1 1 d . . . . .
H17 H 1.2788 0.4533 -0.1255 0.098 Uiso 1 1 calc R . . . .
C18 C 1.3242(7) 0.4742(4) 0.0167(4) 0.0638(19) Uani 1 1 d . . . . .
H18 H 1.2615 0.5089 0.0222 0.077 Uiso 1 1 calc R . . . .
C19 C 1.5549(5) 0.6884(3) 0.2713(3) 0.0406(13) Uani 1 1 d . . . . .
H19 H 1.4644 0.6830 0.2587 0.049 Uiso 1 1 calc R . . . .
C20 C 1.6030(6) 0.7582(3) 0.2544(4) 0.0508(16) Uani 1 1 d . . . . .
H20 H 1.5456 0.7983 0.2317 0.061 Uiso 1 1 calc R . . . .
C21 C 1.7354(6) 0.7672(3) 0.2715(4) 0.0465(14) Uani 1 1 d . . . . .
H21 H 1.7693 0.8135 0.2604 0.056 Uiso 1 1 calc R . . . .
C22 C 1.8197(5) 0.7059(3) 0.3059(3) 0.0360(12) Uani 1 1 d . . . . .
C23 C 1.7624(5) 0.6370(3) 0.3197(3) 0.0302(11) Uani 1 1 d . . . . .
C24 C 1.8436(5) 0.5719(3) 0.3513(3) 0.0307(11) Uani 1 1 d . . . . .
C25 C 1.9803(5) 0.5764(3) 0.3640(3) 0.0406(13) Uani 1 1 d . . . . .
C26 C 2.0548(6) 0.5108(3) 0.3908(4) 0.0486(15) Uani 1 1 d . . . . .
H26 H 2.1452 0.5118 0.4005 0.058 Uiso 1 1 calc R . . . .
C27 C 1.9955(5) 0.4459(3) 0.4028(4) 0.0477(14) Uani 1 1 d . . . . .
H27 H 2.0443 0.4016 0.4188 0.057 Uiso 1 1 calc R . . . .
C28 C 1.8606(5) 0.4455(3) 0.3910(3) 0.0415(13) Uani 1 1 d . . . . .
H28 H 1.8216 0.4006 0.4010 0.050 Uiso 1 1 calc R . . . .
C29 C 1.9586(6) 0.7094(3) 0.3239(4) 0.0512(15) Uani 1 1 d . . . . .
H29 H 1.9972 0.7552 0.3167 0.061 Uiso 1 1 calc R . . . .
C30 C 2.0355(6) 0.6479(4) 0.3511(4) 0.0515(15) Uani 1 1 d . . . . .
H30 H 2.1259 0.6520 0.3617 0.062 Uiso 1 1 calc R . . . .
O7 O 1.0878(16) 0.4914(10) 0.1615(14) 0.160(5) Uani 0.5 1 d D U . A 1
H7 H 1.1024 0.5204 0.2056 0.240 Uiso 0.5 1 calc DGR . . A 1
O8 O 1.1404(17) 0.5197(9) 0.1885(15) 0.157(5) Uani 0.5 1 d D U . B 2
H8 H 1.1993 0.5351 0.2334 0.236 Uiso 0.5 1 calc GR . . B 2
C31 C 0.9579(15) 0.4562(12) 0.1453(15) 0.142(5) Uani 0.5 1 d D U . A 1
H31A H 0.8964 0.4783 0.0916 0.213 Uiso 0.5 1 calc GR . . A 1
H31B H 0.9280 0.4646 0.1978 0.213 Uiso 0.5 1 calc GR . . A 1
H31C H 0.9644 0.4028 0.1359 0.213 Uiso 0.5 1 calc GR . . A 1
C32 C 1.121(2) 0.4409(9) 0.1985(18) 0.150(5) Uani 0.5 1 d D U . B 2
H32A H 1.1619 0.4127 0.1611 0.225 Uiso 0.5 1 calc GR . . B 2
H32B H 1.0282 0.4301 0.1793 0.225 Uiso 0.5 1 calc GR . . B 2
H32C H 1.1591 0.4267 0.2619 0.225 Uiso 0.5 1 calc GR . . B 2

loop_
_atom_site_aniso_label
_atom_site_aniso_U_11
_atom_site_aniso_U_22
_atom_site_aniso_U_33
_atom_site_aniso_U_23
_atom_site_aniso_U_13
_atom_site_aniso_U_12
Tb1 0.03164(15) 0.03232(14) 0.02410(13) -0.00093(10) 0.01158(10) -0.00015(11)
Fe1 0.0370(5) 0.0291(4) 0.0439(4) -0.0050(3) 0.0110(4) 0.0034(3)
Fe2 0.0760(9) 0.0590(8) 0.0255(6) -0.0144(5) 0.0224(6) -0.0403(7)
O1 0.037(2) 0.039(2) 0.035(2) -0.0034(15) 0.0131(17) 0.0041(16)
O2 0.042(2) 0.039(2) 0.036(2) 0.0078(16) 0.0050(18) -0.0055(16)
O3 0.042(2) 0.032(2) 0.0305(19) -0.0068(14) 0.0091(17) 0.0047(15)
O4 0.041(2) 0.036(2) 0.050(2) 0.0049(17) 0.0206(19) 0.0020(16)
O5 0.052(3) 0.051(2) 0.034(2) -0.0064(17) 0.015(2) 0.0083(19)
O6 0.048(2) 0.043(2) 0.0292(19) -0.0052(16) 0.0110(17) -0.0038(18)
N1 0.029(2) 0.042(3) 0.026(2) 0.0021(18) 0.0106(19) 0.0029(19)
N2 0.029(2) 0.037(3) 0.030(2) -0.0027(17) 0.0103(19) 0.0032(19)
C1 0.010(2) 0.037(3) 0.033(3) 0.001(2) -0.002(2) 0.0028(19)
C2 0.026(3) 0.037(3) 0.032(3) -0.001(2) 0.006(2) 0.009(2)
C3 0.032(3) 0.047(3) 0.046(3) -0.009(3) 0.011(3) 0.008(2)
C4 0.052(4) 0.053(4) 0.062(4) -0.013(3) 0.008(3) 0.025(3)
C5 0.064(4) 0.032(3) 0.071(5) -0.005(3) 0.002(4) 0.016(3)
C6 0.053(4) 0.040(3) 0.039(3) 0.009(2) 0.005(3) 0.014(3)
C7 0.015(3) 0.032(3) 0.032(3) 0.004(2) 0.001(2) 0.007(2)
C8 0.025(3) 0.033(3) 0.032(3) -0.003(2) 0.005(2) -0.001(2)
C9 0.033(3) 0.039(3) 0.057(4) 0.000(3) 0.018(3) 0.002(2)
C10 0.040(4) 0.031(3) 0.098(5) -0.008(3) 0.020(4) -0.008(3)
C11 0.049(4) 0.052(4) 0.066(4) -0.022(3) 0.011(3) -0.003(3)
C12 0.033(3) 0.046(3) 0.045(3) -0.007(3) 0.006(3) 0.002(2)
C13 0.054(4) 0.041(3) 0.031(3) -0.007(2) 0.024(3) -0.025(3)
C14 0.073(4) 0.044(3) 0.030(3) -0.008(2) 0.021(3) -0.028(3)
C15 0.116(6) 0.047(4) 0.047(4) -0.013(3) 0.048(4) -0.024(4)
C16 0.144(8) 0.074(6) 0.056(5) -0.035(4) 0.059(5) -0.065(5)
C17 0.107(7) 0.107(7) 0.027(3) -0.019(4) 0.016(4) -0.076(5)
C18 0.065(5) 0.087(5) 0.039(4) -0.012(3) 0.016(3) -0.043(4)
C19 0.039(3) 0.052(4) 0.033(3) 0.013(2) 0.013(3) 0.010(3)
C20 0.063(4) 0.046(4) 0.052(4) 0.024(3) 0.030(3) 0.019(3)
C21 0.055(4) 0.042(3) 0.051(4) 0.015(3) 0.028(3) -0.001(3)
C22 0.036(3) 0.040(3) 0.031(3) 0.003(2) 0.010(2) -0.008(2)
C23 0.026(3) 0.042(3) 0.023(2) -0.002(2) 0.008(2) -0.002(2)
C24 0.026(3) 0.041(3) 0.025(3) -0.002(2) 0.010(2) -0.001(2)
C25 0.033(3) 0.056(4) 0.034(3) -0.001(2) 0.011(3) 0.001(3)
C26 0.028(3) 0.066(4) 0.052(4) -0.003(3) 0.014(3) 0.007(3)
C27 0.037(3) 0.057(4) 0.052(4) 0.000(3) 0.017(3) 0.015(3)
C28 0.046(4) 0.036(3) 0.043(3) -0.005(2) 0.016(3) 0.004(3)
C29 0.049(4) 0.055(4) 0.054(4) 0.001(3) 0.022(3) -0.014(3)
C30 0.028(3) 0.067(4) 0.058(4) 0.004(3) 0.010(3) -0.009(3)
O7 0.093(9) 0.160(11) 0.175(11) -0.070(8) -0.034(8) -0.005(8)
O8 0.086(9) 0.154(12) 0.189(12) -0.040(9) -0.021(8) -0.014(8)
C31 0.080(9) 0.151(12) 0.156(12) -0.059(9) -0.019(9) -0.002(9)
C32 0.087(9) 0.157(12) 0.164(11) -0.064(9) -0.023(8) -0.003(8)

loop_
_atom_type_symbol
_atom_type_description
_atom_type_scat_dispersion_real
_atom_type_scat_dispersion_imag
_atom_type_scat_source
C C 0.0033 0.0016 'International Tables Vol C Tables 4.2.6.8 and 6.1.1.4'
H H 0.0000 0.0000 'International Tables Vol C Tables 4.2.6.8 and 6.1.1.4'
Fe Fe 0.3463 0.8444 'International Tables Vol C Tables 4.2.6.8 and 6.1.1.4'
N N 0.0061 0.0033 'International Tables Vol C Tables 4.2.6.8 and 6.1.1.4'
O O 0.0106 0.0060 'International Tables Vol C Tables 4.2.6.8 and 6.1.1.4'
Tb Tb -0.1723 4.1537 'International Tables Vol C Tables 4.2.6.8 and 6.1.1.4'

loop_
_geom_angle_atom_site_label_1
_geom_angle_atom_site_label_2
_geom_angle_atom_site_label_3
_geom_angle
_geom_angle_site_symmetry_1
_geom_angle_site_symmetry_3
O1 Tb1 O5 137.70(12) . .
O1 Tb1 O6 84.05(11) . .
O1 Tb1 N1 78.06(12) . .
O1 Tb1 N2 134.55(12) . .
O2 Tb1 O1 123.74(12) 3_866 .
O2 Tb1 O3 79.01(12) 3_866 .
O2 Tb1 O4 74.64(12) 3_866 3_866
O2 Tb1 O5 89.65(12) 3_866 .
O2 Tb1 O6 136.42(12) 3_866 .
O2 Tb1 N1 137.38(12) 3_866 .
O2 Tb1 N2 78.82(12) 3_866 .
O3 Tb1 O1 74.19(11) . .
O3 Tb1 O5 143.71(12) . .
O3 Tb1 O6 144.42(11) . .
O3 Tb1 N1 72.59(12) . .
O3 Tb1 N2 72.72(12) . .
O4 Tb1 O1 81.79(12) 3_866 .
O4 Tb1 O3 124.95(12) 3_866 .
O4 Tb1 O5 83.63(12) 3_866 .
O4 Tb1 O6 77.77(12) 3_866 .
O4 Tb1 N1 147.98(12) 3_866 .
O4 Tb1 N2 143.35(12) 3_866 .
O5 Tb1 N1 94.79(12) . .
O5 Tb1 N2 71.29(12) . .
O6 Tb1 O5 54.05(12) . .
O6 Tb1 N1 75.62(12) . .
O6 Tb1 N2 106.24(12) . .
N1 Tb1 N2 62.89(12) . .
C2 Fe1 C4 68.1(2) . .
C2 Fe1 C5 68.3(2) . .
C2 Fe1 C6 41.0(2) . .
C2 Fe1 C9 122.5(2) . .
C2 Fe1 C10 157.7(2) . .
C2 Fe1 C11 161.7(2) . .
C3 Fe1 C2 40.95(19) . .
C3 Fe1 C4 40.1(2) . .
C3 Fe1 C5 67.8(3) . .
C3 Fe1 C6 68.9(2) . .
C3 Fe1 C8 120.6(2) . .
C3 Fe1 C9 156.9(2) . .
C3 Fe1 C10 160.2(2) . .
C3 Fe1 C11 123.6(2) . .
C4 Fe1 C5 40.1(2) . .
C4 Fe1 C6 68.4(2) . .
C4 Fe1 C10 124.6(2) . .
C4 Fe1 C11 106.1(2) . .
C5 Fe1 C6 40.9(2) . .
C8 Fe1 C2 108.83(19) . .
C8 Fe1 C4 154.3(2) . .
C8 Fe1 C5 164.7(2) . .
C8 Fe1 C6 127.1(2) . .
C8 Fe1 C9 40.84(19) . .
C8 Fe1 C10 68.1(2) . .
C8 Fe1 C11 68.5(2) . .
C9 Fe1 C4 162.4(2) . .
C9 Fe1 C5 126.9(3) . .
C9 Fe1 C6 109.4(2) . .
C9 Fe1 C10 40.6(2) . .
C9 Fe1 C11 68.1(2) . .
C10 Fe1 C5 108.5(3) . .
C10 Fe1 C6 122.0(3) . .
C10 Fe1 C11 39.7(2) . .
C11 Fe1 C5 119.2(2) . .
C11 Fe1 C6 154.9(2) . .
C12 Fe1 C2 125.5(2) . .
C12 Fe1 C3 106.5(2) . .
C12 Fe1 C4 118.8(2) . .
C12 Fe1 C5 153.3(2) . .
C12 Fe1 C6 163.7(2) . .
C12 Fe1 C8 40.72(19) . .
C12 Fe1 C9 68.4(2) . .
C12 Fe1 C10 67.5(2) . .
C12 Fe1 C11 40.7(2) . .
C14 Fe2 C14 180.0 . 3_865
C14 Fe2 C15 138.9(2) . 3_865
C14 Fe2 C15 138.9(2) 3_865 .
C14 Fe2 C15 41.1(2) 3_865 3_865
C14 Fe2 C15 41.1(2) . .
C14 Fe2 C16 68.6(2) . .
C14 Fe2 C16 111.4(2) . 3_865
C14 Fe2 C16 68.6(2) 3_865 3_865
C14 Fe2 C16 111.4(2) 3_865 .
C15 Fe2 C15 180.0 . 3_865
C15 Fe2 C16 139.9(3) 3_865 .
C15 Fe2 C16 40.1(3) 3_865 3_865
C15 Fe2 C16 139.9(3) . 3_865
C15 Fe2 C16 40.1(3) . .
C16 Fe2 C16 180.0 . 3_865
C17 Fe2 C14 68.4(2) 3_865 3_865
C17 Fe2 C14 111.6(2) . 3_865
C17 Fe2 C14 68.4(2) . .
C17 Fe2 C14 111.6(2) 3_865 .
C17 Fe2 C15 67.3(3) . .
C17 Fe2 C15 112.7(3) . 3_865
C17 Fe2 C15 67.4(3) 3_865 3_865
C17 Fe2 C15 112.7(3) 3_865 .
C17 Fe2 C16 140.1(3) . 3_865
C17 Fe2 C16 39.9(3) 3_865 3_865
C17 Fe2 C16 140.1(3) 3_865 .
C17 Fe2 C16 39.9(3) . .
C17 Fe2 C17 180.0 3_865 .
C17 Fe2 C18 41.3(3) . .
C17 Fe2 C18 138.7(3) . 3_865
C17 Fe2 C18 41.3(3) 3_865 3_865
C17 Fe2 C18 138.7(3) 3_865 .
C18 Fe2 C14 139.4(2) . 3_865
C18 Fe2 C14 40.6(2) . .
C18 Fe2 C14 40.6(2) 3_865 3_865
C18 Fe2 C14 139.4(2) 3_865 .
C18 Fe2 C15 111.5(3) 3_865 .
C18 Fe2 C15 68.5(3) . .
C18 Fe2 C15 111.5(3) . 3_865
C18 Fe2 C15 68.5(3) 3_865 3_865
C18 Fe2 C16 111.3(3) . 3_865
C18 Fe2 C16 68.7(3) . .
C18 Fe2 C16 68.7(3) 3_865 3_865
C18 Fe2 C16 111.3(3) 3_865 .
C18 Fe2 C18 180.0 3_865 .
C1 O1 Tb1 125.9(3) . .
C1 O2 Tb1 150.2(3) . 3_866
C7 O3 Tb1 137.7(3) . .
C7 O4 Tb1 137.3(3) . 3_866
C13 O5 Tb1 92.1(3) . .
C13 O6 Tb1 92.7(3) . .
C19 N1 Tb1 121.5(3) . .
C19 N1 C23 117.8(4) . .
C23 N1 Tb1 119.5(3) . .
C24 N2 Tb1 118.4(3) . .
C28 N2 Tb1 123.0(3) . .
C28 N2 C24 117.9(4) . .
O1 C1 C2 119.0(4) . .
O2 C1 O1 123.7(4) . .
O2 C1 C2 117.2(4) . .
C1 C2 Fe1 120.2(3) . .
C3 C2 Fe1 69.2(3) . .
C3 C2 C1 125.1(4) . .
C3 C2 C6 108.1(5) . .
C6 C2 Fe1 70.5(3) . .
C6 C2 C1 126.3(4) . .
Fe1 C3 H3 125.5 . .
C2 C3 Fe1 69.8(3) . .
C2 C3 H3 125.9 . .
C4 C3 Fe1 70.3(3) . .
C4 C3 C2 108.2(5) . .
C4 C3 H3 125.9 . .
Fe1 C4 H4 126.2 . .
C3 C4 Fe1 69.6(3) . .
C3 C4 H4 125.6 . .
C3 C4 C5 108.9(5) . .
C5 C4 Fe1 70.2(3) . .
C5 C4 H4 125.6 . .
Fe1 C5 H5 126.1 . .
C4 C5 Fe1 69.7(3) . .
C4 C5 H5 125.6 . .
C4 C5 C6 108.8(5) . .
C6 C5 Fe1 70.2(3) . .
C6 C5 H5 125.6 . .
Fe1 C6 H6 127.0 . .
C2 C6 Fe1 68.6(3) . .
C2 C6 H6 127.0 . .
C5 C6 Fe1 68.9(3) . .
C5 C6 C2 105.9(5) . .
C5 C6 H6 127.0 . .
O3 C7 C8 117.0(4) . .
O4 C7 O3 125.4(4) . .
O4 C7 C8 117.7(4) . .
C7 C8 Fe1 117.5(3) . .
C9 C8 Fe1 69.8(3) . .
C9 C8 C7 125.7(4) . .
C12 C8 Fe1 69.5(3) . .
C12 C8 C7 125.8(5) . .
C12 C8 C9 107.6(4) . .
Fe1 C9 H9 125.9 . .
C8 C9 Fe1 69.3(3) . .
C8 C9 H9 126.4 . .
C10 C9 Fe1 69.9(3) . .
C10 C9 C8 107.1(5) . .
C10 C9 H9 126.4 . .
Fe1 C10 H10 126.5 . .
C9 C10 Fe1 69.5(3) . .
C9 C10 H10 125.4 . .
C11 C10 Fe1 70.2(3) . .
C11 C10 C9 109.3(5) . .
C11 C10 H10 125.4 . .
Fe1 C11 H11 126.3 . .
C10 C11 Fe1 70.1(3) . .
C10 C11 H11 126.2 . .
C10 C11 C12 107.7(5) . .
C12 C11 Fe1 69.0(3) . .
C12 C11 H11 126.2 . .
Fe1 C12 H12 125.7 . .
C8 C12 Fe1 69.8(3) . .
C8 C12 C11 108.4(5) . .
C8 C12 H12 125.8 . .
C11 C12 Fe1 70.3(3) . .
C11 C12 H12 125.8 . .
O5 C13 O6 121.0(4) . .
O5 C13 C14 120.1(5) . .
O6 C13 C14 118.9(5) . .
C13 C14 Fe2 121.2(3) . .
C15 C14 Fe2 70.0(3) . .
C15 C14 C13 125.4(6) . .
C18 C14 Fe2 69.4(3) . .
C18 C14 C13 126.8(6) . .
C18 C14 C15 107.5(5) . .
Fe2 C15 H15 126.7 . .
C14 C15 Fe2 68.8(3) . .
C14 C15 H15 125.8 . .
C16 C15 Fe2 70.3(4) . .
C16 C15 C14 108.5(7) . .
C16 C15 H15 125.8 . .
Fe2 C16 H16 127.0 . .
C15 C16 Fe2 69.6(3) . .
C15 C16 H16 126.3 . .
C17 C16 Fe2 68.6(4) . .
C17 C16 C15 107.4(6) . .
C17 C16 H16 126.3 . .
Fe2 C17 H17 125.5 . .
C16 C17 Fe2 71.4(4) . .
C16 C17 H17 125.2 . .
C16 C17 C18 109.5(7) . .
C18 C17 Fe2 69.4(3) . .
C18 C17 H17 125.2 . .
Fe2 C18 H18 125.8 . .
C14 C18 Fe2 70.0(4) . .
C14 C18 C17 107.1(7) . .
C14 C18 H18 126.5 . .
C17 C18 Fe2 69.3(4) . .
C17 C18 H18 126.5 . .
N1 C19 H19 118.2 . .
N1 C19 C20 123.6(5) . .
C20 C19 H19 118.2 . .
C19 C20 H20 120.4 . .
C21 C20 C19 119.2(5) . .
C21 C20 H20 120.4 . .
C20 C21 H21 120.4 . .
C20 C21 C22 119.3(5) . .
C22 C21 H21 120.4 . .
C21 C22 C23 117.8(5) . .
C21 C22 C29 123.4(5) . .
C23 C22 C29 118.8(5) . .
N1 C23 C22 122.3(5) . .
N1 C23 C24 117.7(4) . .
C22 C23 C24 120.0(4) . .
N2 C24 C23 118.3(4) . .
N2 C24 C25 122.1(4) . .
C25 C24 C23 119.6(5) . .
C24 C25 C30 118.8(5) . .
C26 C25 C24 117.7(5) . .
C26 C25 C30 123.5(5) . .
C25 C26 H26 120.1 . .
C27 C26 C25 119.8(5) . .
C27 C26 H26 120.1 . .
C26 C27 H27 120.1 . .
C26 C27 C28 119.7(5) . .
C28 C27 H27 120.1 . .
N2 C28 C27 122.8(5) . .
N2 C28 H28 118.6 . .
C27 C28 H28 118.6 . .
C22 C29 H29 119.2 . .
C30 C29 C22 121.7(5) . .
C30 C29 H29 119.2 . .
C25 C30 H30 119.5 . .
C29 C30 C25 121.0(5) . .
C29 C30 H30 119.5 . .
C31 O7 H7 109.5 . .
C32 O8 H8 109.5 . .
O7 C31 H31A 109.5 . .
O7 C31 H31B 109.5 . .
O7 C31 H31C 109.5 . .
H31A C31 H31B 109.5 . .
H31A C31 H31C 109.5 . .
H31B C31 H31C 109.5 . .
O8 C32 H32A 109.5 . .
O8 C32 H32B 109.5 . .
O8 C32 H32C 109.5 . .
H32A C32 H32B 109.5 . .
H32A C32 H32C 109.5 . .
H32B C32 H32C 109.5 . .

loop_
_geom_bond_atom_site_label_1
_geom_bond_atom_site_label_2
_geom_bond_distance
_geom_bond_site_symmetry_2
Tb1 O1 2.371(3) .
Tb1 O2 2.289(3) 3_866
Tb1 O3 2.334(3) .
Tb1 O4 2.324(3) 3_866
Tb1 O5 2.438(3) .
Tb1 O6 2.417(3) .
Tb1 N1 2.581(4) .
Tb1 N2 2.608(4) .
Fe1 C2 2.040(5) .
Fe1 C3 2.031(5) .
Fe1 C4 2.041(6) .
Fe1 C5 2.047(6) .
Fe1 C6 2.065(5) .
Fe1 C8 2.034(5) .
Fe1 C9 2.040(5) .
Fe1 C10 2.046(6) .
Fe1 C11 2.047(6) .
Fe1 C12 2.030(5) .
Fe2 C14 2.031(5) 3_865
Fe2 C14 2.031(5) .
Fe2 C15 2.048(6) 3_865
Fe2 C15 2.048(6) .
Fe2 C16 2.057(7) .
Fe2 C16 2.057(7) 3_865
Fe2 C17 2.021(6) 3_865
Fe2 C17 2.021(6) .
Fe2 C18 2.022(6) 3_865
Fe2 C18 2.022(6) .
O1 C1 1.261(5) .
O2 Tb1 2.289(3) 3_866
O2 C1 1.250(5) .
O3 C7 1.257(5) .
O4 Tb1 2.323(3) 3_866
O4 C7 1.251(5) .
O5 C13 1.260(6) .
O6 C13 1.275(6) .
N1 C19 1.321(6) .
N1 C23 1.360(6) .
N2 C24 1.359(6) .
N2 C28 1.332(6) .
C1 C2 1.479(7) .
C2 C3 1.424(7) .
C2 C6 1.436(7) .
C3 H3 0.9300 .
C3 C4 1.396(8) .
C4 H4 0.9300 .
C4 C5 1.401(8) .
C5 H5 0.9300 .
C5 C6 1.436(8) .
C6 H6 0.9300 .
C7 C8 1.485(6) .
C8 C9 1.421(7) .
C8 C12 1.414(7) .
C9 H9 0.9300 .
C9 C10 1.418(7) .
C10 H10 0.9300 .
C10 C11 1.389(8) .
C11 H11 0.9300 .
C11 C12 1.417(8) .
C12 H12 0.9300 .
C13 C14 1.475(7) .
C14 C15 1.433(8) .
C14 C18 1.406(9) .
C15 H15 0.9300 .
C15 C16 1.406(10) .
C16 H16 0.9300 .
C16 C17 1.393(11) .
C17 H17 0.9300 .
C17 C18 1.426(9) .
C18 H18 0.9300 .
C19 H19 0.9300 .
C19 C20 1.389(7) .
C20 H20 0.9300 .
C20 C21 1.365(8) .
C21 H21 0.9300 .
C21 C22 1.401(7) .
C22 C23 1.407(6) .
C22 C29 1.424(7) .
C23 C24 1.430(7) .
C24 C25 1.414(7) .
C25 C26 1.392(7) .
C25 C30 1.432(8) .
C26 H26 0.9300 .
C26 C27 1.349(8) .
C27 H27 0.9300 .
C27 C28 1.396(7) .
C28 H28 0.9300 .
C29 H29 0.9300 .
C29 C30 1.347(8) .
C30 H30 0.9300 .
O7 H7 0.8200 .
O7 C31 1.470(10) .
O8 H8 0.8200 .
O8 C32 1.422(10) .
C31 H31A 0.9600 .
C31 H31B 0.9600 .
C31 H31C 0.9600 .
C32 H32A 0.9600 .
C32 H32B 0.9600 .
C32 H32C 0.9600 .

loop_
_geom_torsion_atom_site_label_1
_geom_torsion_atom_site_label_2
_geom_torsion_atom_site_label_3
_geom_torsion_atom_site_label_4
_geom_torsion
_geom_torsion_site_symmetry_1
Tb1 O1 C1 O2 -41.8(6) .
Tb1 O1 C1 C2 136.2(3) .
Tb1 O2 C1 O1 68.1(8) 3_866
Tb1 O2 C1 C2 -109.9(6) 3_866
Tb1 O3 C7 O4 42.5(7) .
Tb1 O3 C7 C8 -137.1(4) .
Tb1 O4 C7 O3 -56.7(7) 3_866
Tb1 O4 C7 C8 123.0(4) 3_866
Tb1 O5 C13 O6 -4.0(5) .
Tb1 O5 C13 C14 175.5(4) .
Tb1 O6 C13 O5 4.0(5) .
Tb1 O6 C13 C14 -175.5(4) .
Tb1 N1 C19 C20 165.1(4) .
Tb1 N1 C23 C22 -164.5(3) .
Tb1 N1 C23 C24 15.5(5) .
Tb1 N2 C24 C23 -12.9(5) .
Tb1 N2 C24 C25 168.7(3) .
Tb1 N2 C28 C27 -169.6(4) .
Fe1 C2 C3 C4 60.1(4) .
Fe1 C2 C6 C5 -59.0(4) .
Fe1 C3 C4 C5 59.4(4) .
Fe1 C4 C5 C6 59.5(4) .
Fe1 C5 C6 C2 58.8(4) .
Fe1 C8 C9 C10 60.0(4) .
Fe1 C8 C12 C11 -60.0(4) .
Fe1 C9 C10 C11 59.1(4) .
Fe1 C10 C11 C12 59.0(4) .
Fe1 C11 C12 C8 59.7(4) .
Fe2 C14 C15 C16 -59.3(4) .
Fe2 C14 C18 C17 59.7(4) .
Fe2 C15 C16 C17 -58.4(5) .
Fe2 C16 C17 C18 -59.1(4) .
Fe2 C17 C18 C14 -60.2(4) .
O1 C1 C2 Fe1 -90.6(5) .
O1 C1 C2 C3 -175.2(5) .
O1 C1 C2 C6 -3.7(7) .
O2 C1 C2 Fe1 87.6(5) .
O2 C1 C2 C3 2.9(7) .
O2 C1 C2 C6 174.5(5) .
O3 C7 C8 Fe1 88.5(5) .
O3 C7 C8 C9 4.6(7) .
O3 C7 C8 C12 172.2(5) .
O4 C7 C8 Fe1 -91.2(5) .
O4 C7 C8 C9 -175.1(4) .
O4 C7 C8 C12 -7.5(7) .
O5 C13 C14 Fe2 -98.7(5) .
O5 C13 C14 C15 -12.1(8) .
O5 C13 C14 C18 174.9(5) .
O6 C13 C14 Fe2 80.8(6) .
O6 C13 C14 C15 167.4(5) .
O6 C13 C14 C18 -5.7(8) .
N1 C19 C20 C21 0.7(8) .
N1 C23 C24 N2 -1.5(6) .
N1 C23 C24 C25 177.0(4) .
N2 C24 C25 C26 1.3(7) .
N2 C24 C25 C30 -177.2(4) .
C1 C2 C3 Fe1 112.9(5) .
C1 C2 C3 C4 173.1(5) .
C1 C2 C6 Fe1 -113.6(5) .
C1 C2 C6 C5 -172.7(5) .
C2 C3 C4 Fe1 -59.8(4) .
C2 C3 C4 C5 -0.4(6) .
C3 C2 C6 Fe1 59.1(3) .
C3 C2 C6 C5 0.1(6) .
C3 C4 C5 Fe1 -59.0(4) .
C3 C4 C5 C6 0.5(7) .
C4 C5 C6 Fe1 -59.2(4) .
C4 C5 C6 C2 -0.4(7) .
C6 C2 C3 Fe1 -59.9(4) .
C6 C2 C3 C4 0.2(6) .
C7 C8 C9 Fe1 110.0(5) .
C7 C8 C9 C10 170.0(5) .
C7 C8 C12 Fe1 -109.8(5) .
C7 C8 C12 C11 -169.7(5) .
C8 C9 C10 Fe1 -59.6(4) .
C8 C9 C10 C11 -0.6(7) .
C9 C8 C12 Fe1 59.7(3) .
C9 C8 C12 C11 -0.3(6) .
C9 C10 C11 Fe1 -58.6(4) .
C9 C10 C11 C12 0.4(7) .
C10 C11 C12 Fe1 -59.7(4) .
C10 C11 C12 C8 0.0(6) .
C12 C8 C9 Fe1 -59.5(3) .
C12 C8 C9 C10 0.5(6) .
C13 C14 C15 Fe2 -114.7(5) .
C13 C14 C15 C16 -174.0(5) .
C13 C14 C18 Fe2 114.1(5) .
C13 C14 C18 C17 173.8(5) .
C14 C15 C16 Fe2 58.4(4) .
C14 C15 C16 C17 0.0(7) .
C15 C14 C18 Fe2 -59.9(4) .
C15 C14 C18 C17 -0.2(6) .
C15 C16 C17 Fe2 59.0(5) .
C15 C16 C17 C18 -0.1(8) .
C16 C17 C18 Fe2 60.4(5) .
C16 C17 C18 C14 0.2(7) .
C18 C14 C15 Fe2 59.5(4) .
C18 C14 C15 C16 0.1(6) .
C19 N1 C23 C22 3.0(7) .
C19 N1 C23 C24 -177.1(4) .
C19 C20 C21 C22 -0.2(8) .
C20 C21 C22 C23 1.1(8) .
C20 C21 C22 C29 178.6(5) .
C21 C22 C23 N1 -2.5(7) .
C21 C22 C23 C24 177.6(4) .
C21 C22 C29 C30 -175.5(5) .
C22 C23 C24 N2 178.4(4) .
C22 C23 C24 C25 -3.1(7) .
C22 C29 C30 C25 -0.7(9) .
C23 N1 C19 C20 -2.0(7) .
C23 C22 C29 C30 2.0(8) .
C23 C24 C25 C26 -177.1(5) .
C23 C24 C25 C30 4.4(7) .
C24 N2 C28 C27 0.3(7) .
C24 C25 C26 C27 0.7(8) .
C24 C25 C30 C29 -2.6(8) .
C25 C26 C27 C28 -2.0(8) .
C26 C25 C30 C29 179.1(6) .
C26 C27 C28 N2 1.6(8) .
C28 N2 C24 C23 176.7(4) .
C28 N2 C24 C25 -1.8(7) .
C29 C22 C23 N1 179.8(4) .
C29 C22 C23 C24 -0.1(7) .
C30 C25 C26 C27 179.0(5) .
